data_7027403
loop_
_publ_author_name
'Baker, Paul K.'
'Drew, Michael G. B.'
'Evans, Deborah S.'
'Johans, Archie W.'
'Meehan, Margaret M.'

_publ_section_title
;
 Synthesis, molecular structures, fluxional properties and catalytic
 activity of a series of alkyne complexes of molybdenum(II) and
 tungsten(II) containing phosphite donor ligands
;
_journal_issue 15
_journal_name_full 'Journal of the Chemical Society, Dalton Transactions'
_journal_page_first 2541
_journal_paper_doi 10.1039/a902224d
_journal_year 1999
_chemical_formula_moiety W(CO)(MeCCMe)I2(P(OPr)3)2
_chemical_formula_sum 'C23 H48 I2 O7 P2 W'
_chemical_formula_weight 936.20
_chemical_name_systematic
; 
 ? 
;
_space_group_IT_number 18
_symmetry_cell_setting orthorhombic
_symmetry_space_group_name_Hall 'P 2 2ab'
_symmetry_space_group_name_H-M 'P 21 21 2'
_atom_sites_solution_hydrogens geom
_atom_sites_solution_primary direct
_atom_sites_solution_secondary difmap
_audit_creation_method SHELXL-97
_cell_angle_alpha 90.00
_cell_angle_beta 90.00
_cell_angle_gamma 90.00
_cell_formula_units_Z 2
_cell_length_a 14.079(15)
_cell_length_b 14.072(15)
_cell_length_c 9.146(9)
_cell_measurement_reflns_used all
_cell_measurement_temperature 293(2)
_cell_volume 1812(3)
_computing_cell_refinement XDS
_computing_data_collection 'XDS (Kabsch, 1991)'
_computing_data_reduction XDS
_computing_molecular_graphics PLATON(Spek,1994)
_computing_structure_refinement 'SHELXL-93 (Sheldrick, 1993)'
_computing_structure_solution 'SHELXS-86 (Sheldrick, 1990)'
_diffrn_ambient_temperature 293(2)
_diffrn_measurement_device 'Marresearch Image Plate'
_diffrn_measurement_method '95 frames at 2^o intervals, counting time 2 min.'
_diffrn_radiation_monochromator graphite
_diffrn_radiation_source 'fine-focus sealed tube'
_diffrn_radiation_type MoK\a
_diffrn_radiation_wavelength 0.71073
_diffrn_reflns_av_R_equivalents 0.0399
_diffrn_reflns_av_sigmaI/netI 0.0347
_diffrn_reflns_limit_h_max 17
_diffrn_reflns_limit_h_min -17
_diffrn_reflns_limit_k_max 17
_diffrn_reflns_limit_k_min -17
_diffrn_reflns_limit_l_max 11
_diffrn_reflns_limit_l_min 0
_diffrn_reflns_number 5550
_diffrn_reflns_theta_max 25.88
_diffrn_reflns_theta_min 2.89
_diffrn_standards_number n/a
_exptl_absorpt_coefficient_mu 5.011
_exptl_absorpt_correction_T_max 1.000
_exptl_absorpt_correction_T_min 0.352
_exptl_absorpt_correction_type 'DIFABS(Stuart and Walker, 1983)'
_exptl_crystal_density_diffrn 1.716
_exptl_crystal_density_method 'not measured'
_exptl_crystal_F_000 904
_exptl_crystal_size_max 0.25
_exptl_crystal_size_mid 0.25
_exptl_crystal_size_min 0.20
_refine_diff_density_max 1.107
_refine_diff_density_min -1.202
_refine_diff_density_rms 0.125
_refine_ls_abs_structure_details 'Flack H D (1983), Acta Cryst. A39, 876-881'
_refine_ls_abs_structure_Flack -0.03(7)
_refine_ls_extinction_coef 0.0096(10)
_refine_ls_extinction_expression Fc^*^=kFc[1+0.001xFc^2^\l^3^/sin(2\q)]^-1/4^
_refine_ls_extinction_method SHELXL
_refine_ls_goodness_of_fit_ref 0.710
_refine_ls_hydrogen_treatment mixed
_refine_ls_matrix_type full
_refine_ls_number_parameters 166
_refine_ls_number_reflns 3335
_refine_ls_number_restraints 102
_refine_ls_restrained_S_all 0.711
_refine_ls_R_factor_all 0.0456
_refine_ls_R_factor_gt 0.0427
_refine_ls_shift/su_max 0.081
_refine_ls_shift/su_mean 0.012
_refine_ls_structure_factor_coef Fsqd
_refine_ls_weighting_details 'w=1/[\s^2^(Fo^2^)+(0.1217P)^2^+8.4740P] where P=(Fo^2^+2Fc^2^)/3'
_refine_ls_weighting_scheme calc
_refine_ls_wR_factor_gt 0.1206
_refine_ls_wR_factor_ref 0.1258
_reflns_number_gt 3133
_reflns_number_total 3335
_reflns_threshold_expression >2sigma(I)
_cod_data_source_file 902224dsup1.cif
_cod_data_source_block 15
_cod_depositor_comments
;
The following automatic conversions were performed:

'_refine_ls_weighting_scheme' value 'calc
w=1/[\s^2^(Fo^2^)+(0.1217P)^2^+8.4740P] where P=(Fo^2^+2Fc^2^)/3' was
changed to 'calc'. New tag '_refine_ls_weighting_details' was
created. The value of the new tag was set to
'w=1/[\s^2^(Fo^2^)+(0.1217P)^2^+8.4740P] where P=(Fo^2^+2Fc^2^)/3'.

Automatic conversion script
Id: cif_fix_values 3143 2015-03-26 13:38:13Z robertas 
;
_cod_original_sg_symbol_H-M P21212
_cod_database_code 7027403

loop_
_symmetry_equiv_pos_as_xyz
'x, y, z'
'-x, -y, z'
'x+1/2, -y+1/2, -z'
'-x+1/2, y+1/2, -z'

loop_
_atom_site_label
_atom_site_type_symbol
_atom_site_fract_x
_atom_site_fract_y
_atom_site_fract_z
_atom_site_U_iso_or_equiv
_atom_site_adp_type
_atom_site_occupancy
_atom_site_calc_flag
_atom_site_refinement_flags
W1 W 0.0000 0.5000 0.32785(5) 0.0541(2) Uani 1 d SD
I2 I -0.1019(2) 0.39882(19) 0.55130(10) 0.0821(3) Uani 1 d .
P4 P 0.1265(6) 0.3729(6) 0.3429(3) 0.0638(6) Uani 1 d .
C100 C 0.0840(18) 0.6023(18) 0.227(2) 0.052(5) Uiso 0.50 d PD
O100 O 0.1334(14) 0.6589(14) 0.190(3) 0.070(6) Uiso 0.50 d PD
C12 C 0.002(5) 0.527(3) -0.038(2) 0.113(15) Uiso 0.50 d PD
H22A H 0.0181 0.4735 -0.0987 0.135 Uiso 0.50 calc PR
H22B H 0.0532 0.5717 -0.0386 0.135 Uiso 0.50 calc PR
H22C H -0.0544 0.5567 -0.0761 0.135 Uiso 0.50 calc PR
C11 C -0.016(3) 0.494(3) 0.1153(13) 0.054(5) Uiso 0.50 d PD
C21 C -0.072(4) 0.435(3) 0.178(2) 0.068(6) Uiso 0.50 d PD
C22 C -0.133(3) 0.354(2) 0.133(3) 0.065(7) Uiso 0.50 d PD
H22A H -0.1983 0.3709 0.1442 0.079 Uiso 0.50 calc PR
H22B H -0.1188 0.2998 0.1937 0.079 Uiso 0.50 calc PR
H22C H -0.1201 0.3382 0.0328 0.079 Uiso 0.50 calc PR
O41 O 0.1050(19) 0.2845(11) 0.245(3) 0.117(7) Uani 1 d DU
C42 C 0.0507(19) 0.2007(15) 0.259(3) 0.151(11) Uani 1 d DU
H42 H -0.0042 0.2088 0.3240 0.181 Uiso 1 calc R
C43 C 0.118(3) 0.1250(18) 0.312(6) 0.20(2) Uani 1 d DU
H43A H 0.1766 0.1288 0.2583 0.240 Uiso 1 calc R
H43B H 0.0903 0.0635 0.2984 0.240 Uiso 1 calc R
H43C H 0.1312 0.1344 0.4145 0.240 Uiso 1 calc R
C44 C 0.023(4) 0.175(3) 0.104(4) 0.22(2) Uani 1 d DU
H44A H 0.0027 0.2316 0.0535 0.263 Uiso 1 calc R
H44B H -0.0284 0.1303 0.1061 0.263 Uiso 1 calc R
H44C H 0.0763 0.1479 0.0545 0.263 Uiso 1 calc R
O51 O 0.2193(10) 0.4108(13) 0.276(3) 0.111(7) Uani 1 d DU
C52 C 0.3113(10) 0.3725(14) 0.266(2) 0.096(6) Uani 1 d DU
H52 H 0.3179 0.3168 0.3294 0.115 Uiso 1 calc R
C53 C 0.3798(14) 0.448(2) 0.309(5) 0.160(14) Uani 1 d DU
H53A H 0.3669 0.5049 0.2540 0.192 Uiso 1 calc R
H53B H 0.4434 0.4273 0.2891 0.192 Uiso 1 calc R
H53C H 0.3733 0.4614 0.4115 0.192 Uiso 1 calc R
C54 C 0.326(2) 0.346(3) 0.109(3) 0.169(14) Uani 1 d DU
H54A H 0.3863 0.3684 0.0767 0.202 Uiso 1 calc R
H54B H 0.2763 0.3738 0.0508 0.202 Uiso 1 calc R
H54C H 0.3231 0.2779 0.0996 0.202 Uiso 1 calc R
O61 O 0.161(2) 0.322(2) 0.4866(12) 0.119(7) Uani 1 d DU
C62 C 0.1458(15) 0.3415(18) 0.6370(15) 0.099(6) Uani 1 d DU
H62 H 0.0961 0.3889 0.6545 0.119 Uiso 1 calc R
C63 C 0.122(3) 0.244(3) 0.700(4) 0.158(17) Uani 1 d DU
H63A H 0.1075 0.2009 0.6216 0.190 Uiso 1 calc R
H63B H 0.0686 0.2491 0.7640 0.190 Uiso 1 calc R
H63C H 0.1759 0.2203 0.7535 0.190 Uiso 1 calc R
C64 C 0.241(3) 0.370(4) 0.696(5) 0.19(2) Uani 1 d DU
H64A H 0.2471 0.3490 0.7951 0.231 Uiso 1 calc R
H64B H 0.2469 0.4383 0.6926 0.231 Uiso 1 calc R
H64C H 0.2903 0.3421 0.6375 0.231 Uiso 1 calc R

loop_
_atom_site_aniso_label
_atom_site_aniso_U_11
_atom_site_aniso_U_22
_atom_site_aniso_U_33
_atom_site_aniso_U_23
_atom_site_aniso_U_13
_atom_site_aniso_U_12
W1 0.0566(13) 0.0554(13) 0.0504(3) 0.000 0.000 0.0119(2)
I2 0.0759(18) 0.0702(16) 0.1000(6) 0.0103(14) 0.0170(14) -0.0150(4)
P4 0.054(4) 0.062(4) 0.0749(15) 0.002(4) -0.005(4) 0.0136(10)
O41 0.18(2) 0.059(9) 0.114(12) -0.013(9) -0.028(13) 0.027(11)
C42 0.20(3) 0.107(17) 0.14(2) -0.045(16) -0.04(2) 0.029(19)
C43 0.22(4) 0.12(3) 0.26(5) 0.00(3) -0.11(4) 0.04(3)
C44 0.25(5) 0.22(4) 0.19(4) -0.09(3) -0.07(3) -0.03(4)
O51 0.060(9) 0.096(10) 0.18(2) 0.057(12) 0.010(10) 0.012(7)
C52 0.046(8) 0.104(13) 0.137(16) -0.008(11) -0.006(9) 0.030(8)
C53 0.065(13) 0.16(3) 0.26(4) -0.02(3) -0.01(2) -0.004(16)
C54 0.15(3) 0.23(4) 0.12(2) -0.03(3) 0.04(2) -0.02(3)
O61 0.129(16) 0.140(18) 0.087(7) -0.003(12) -0.032(11) 0.074(11)
C62 0.068(11) 0.15(2) 0.082(9) 0.018(13) -0.038(10) 0.007(10)
C63 0.105(19) 0.15(3) 0.22(4) 0.10(3) -0.01(2) -0.002(19)
C64 0.13(3) 0.26(5) 0.20(4) -0.07(4) -0.09(3) 0.00(3)

loop_
_atom_type_symbol
_atom_type_description
_atom_type_scat_dispersion_real
_atom_type_scat_dispersion_imag
_atom_type_scat_source
C C 0.0033 0.0016 'International Tables Vol C Tables 4.2.6.8 and 6.1.1.4'
H H 0.0000 0.0000 'International Tables Vol C Tables 4.2.6.8 and 6.1.1.4'
N N 0.0061 0.0033 'International Tables Vol C Tables 4.2.6.8 and 6.1.1.4'
O O 0.0106 0.0060 'International Tables Vol C Tables 4.2.6.8 and 6.1.1.4'
W W -0.8490 6.8722 'International Tables Vol C Tables 4.2.6.8 and 6.1.1.4'
I I -0.4742 1.8119 'International Tables Vol C Tables 4.2.6.8 and 6.1.1.4'
P P 0.1023 0.0942 'International Tables Vol C Tables 4.2.6.8 and 6.1.1.4'

loop_
_geom_angle_atom_site_label_1
_geom_angle_atom_site_label_2
_geom_angle_atom_site_label_3
_geom_angle
_geom_angle_site_symmetry_1
_geom_angle_site_symmetry_3
C21 W1 C11 38.1(5) . .
C21 W1 C100 108.0(9) . .
C11 W1 C100 69.9(8) . .
C21 W1 P4 90(2) . 2_565
C11 W1 P4 90.3(15) . 2_565
C100 W1 P4 86.3(9) . 2_565
C21 W1 P4 94(2) . .
C11 W1 P4 95.9(15) . .
C100 W1 P4 96.5(9) . .
P4 W1 P4 173.75(14) 2_565 .
C21 W1 I2 90.6(5) . .
C11 W1 I2 128.7(5) . .
C100 W1 I2 160.5(6) . .
P4 W1 I2 87.7(2) 2_565 .
P4 W1 I2 87.9(2) . .
C21 W1 I2 178(2) . 2_565
C11 W1 I2 141.8(5) . 2_565
C100 W1 I2 71.9(6) . 2_565
P4 W1 I2 87.9(2) 2_565 2_565
P4 W1 I2 87.7(2) . 2_565
I2 W1 I2 89.38(8) . 2_565
O41 P4 O51 102.4(11) . .
O41 P4 O61 100.3(15) . .
O51 P4 O61 103.1(15) . .
O41 P4 W1 113.2(9) . .
O51 P4 W1 109.4(8) . .
O61 P4 W1 125.7(5) . .
O100 C100 W1 171(2) . .
C12 C11 C21 111(5) ? .
C12 C11 C12 40(5) ? .
C21 C11 C12 136.6(19) . .
C12 C11 W1 148(6) ? .
C21 C11 W1 69.7(7) . .
C11 C21 C22 137(2) . .
C11 C21 W1 72.2(7) . .
C22 C21 W1 149(2) . .
C42 O41 P4 136(2) . .
O41 C42 C43 106.2(14) . .
O41 C42 C44 104.5(14) . .
C43 C42 C44 107(2) . .
C52 O51 P4 132.6(16) . .
O51 C52 C53 107.7(13) . .
O51 C52 C54 106.6(14) . .
C53 C52 C54 110(2) . .
C62 O61 P4 132.7(11) . .
O61 C62 C64 105.5(13) . .
O61 C62 C63 103.0(13) . .
C64 C62 C63 107.6(18) . .

loop_
_geom_bond_atom_site_label_1
_geom_bond_atom_site_label_2
_geom_bond_distance
_geom_bond_site_symmetry_2
W1 C21 1.929(16) .
W1 C11 1.959(12) .
W1 C100 2.079(13) .
W1 P4 2.528(3) 2_565
W1 P4 2.528(3) .
W1 I2 2.875(2) .
W1 I2 2.875(2) 2_565
P4 O41 1.563(19) .
P4 O51 1.537(18) .
P4 O61 1.571(12) .
C100 O100 1.109(15) .
C12 C11 1.503(16) .
C11 C21 1.270(15) .
C21 C22 1.490(16) .
O41 C42 1.411(15) .
C42 C43 1.509(14) .
C42 C44 1.517(14) .
O51 C52 1.405(17) .
C52 C53 1.491(17) .
C52 C54 1.495(17) .
O61 C62 1.418(16) .
C62 C64 1.502(16) .
C62 C63 1.526(16) .
